data_4350188
loop_
_publ_author_name
'Dong, Yu-Bin'
'Xu, Hong-Xia'
'Ma, Jian-Ping'
'Huang, Ru-Qi'

_publ_section_title
;
 Silver(I) coordination polymers based on a nano-sized bent
 bis(3-acetylenylphenyl-(4-cyanophenyl))oxadiazole ligand: the role of
 ligand isomerism and the templating effect of polyatomic anions and
 solvent intermediates.
;
_journal_issue 8
_journal_name_full 'Inorganic chemistry'
_journal_page_first 3325
_journal_page_last 3343
_journal_paper_doi 10.1021/ic052158w
_journal_volume 45
_journal_year 2006
_chemical_formula_sum 'C42 H30 Ag F6 N4 O2 Sb'
_chemical_formula_weight 966.32
_space_group_IT_number 1
_space_group_name_Hall 'P 1'
_space_group_name_H-M_alt 'P 1'
_symmetry_cell_setting triclinic
_symmetry_space_group_name_H-M 'P 1'
_atom_sites_solution_hydrogens geom
_atom_sites_solution_primary direct
_atom_sites_solution_secondary difmap
_audit_creation_method SHELXL-97
_cell_angle_alpha 111.4810(10)
_cell_angle_beta 105.9500(10)
_cell_angle_gamma 93.8490(10)
_cell_formula_units_Z 2
_cell_length_a 10.7908(7)
_cell_length_b 12.5144(8)
_cell_length_c 16.8103(11)
_cell_measurement_reflns_used 3635
_cell_measurement_temperature 293(2)
_cell_measurement_theta_max 2.723
_cell_measurement_theta_min 2.414
_cell_volume 1995.0(2)
_computing_cell_refinement 'Bruker SMART'
_computing_data_collection 'Bruker SMART'
_computing_data_reduction 'Bruker SAINT'
_computing_molecular_graphics 'Bruker SHELXTL'
_computing_publication_material 'Bruker SHELXTL'
_computing_structure_refinement 'SHELXL-97 (Sheldrick, 1997)'
_computing_structure_solution 'SHELXS-97 (Sheldrick, 1990)'
_diffrn_ambient_temperature 293(2)
_diffrn_measured_fraction_theta_full 0.987
_diffrn_measured_fraction_theta_max 0.987
_diffrn_measurement_device_type 'CCD area detector'
_diffrn_measurement_method 'phi and omega scans'
_diffrn_radiation_monochromator graphite
_diffrn_radiation_source 'fine-focus sealed tube'
_diffrn_radiation_type MoK\a
_diffrn_radiation_wavelength 0.71073
_diffrn_reflns_av_R_equivalents 0.0000
_diffrn_reflns_av_sigmaI/netI 0.0409
_diffrn_reflns_limit_h_max 11
_diffrn_reflns_limit_h_min -12
_diffrn_reflns_limit_k_max 14
_diffrn_reflns_limit_k_min -14
_diffrn_reflns_limit_l_max 19
_diffrn_reflns_limit_l_min -19
_diffrn_reflns_number 8494
_diffrn_reflns_theta_full 25.03
_diffrn_reflns_theta_max 25.03
_diffrn_reflns_theta_min 1.76
_exptl_absorpt_coefficient_mu 1.236
_exptl_absorpt_correction_T_max 0.7990
_exptl_absorpt_correction_T_min 0.7474
_exptl_absorpt_correction_type multi-scan
_exptl_absorpt_process_details sadabs
_exptl_crystal_colour colourless
_exptl_crystal_density_diffrn 1.609
_exptl_crystal_density_method 'not measured'
_exptl_crystal_description block
_exptl_crystal_F_000 956
_exptl_crystal_size_max 0.25
_exptl_crystal_size_mid 0.21
_refine_diff_density_max 0.684
_refine_diff_density_min -0.373
_refine_diff_density_rms '0.075 End ===='
_refine_ls_abs_structure_details 'Flack H D (1983), Acta Cryst. A39, 876-881'
_refine_ls_abs_structure_Flack 0.00
_refine_ls_extinction_method none
_refine_ls_goodness_of_fit_ref 1.020
_refine_ls_hydrogen_treatment constr
_refine_ls_matrix_type full
_refine_ls_number_parameters 1009
_refine_ls_number_reflns 8494
_refine_ls_number_restraints 42
_refine_ls_restrained_S_all 1.018
_refine_ls_R_factor_all 0.0589
_refine_ls_R_factor_gt 0.0429
_refine_ls_shift/su_max 0.000
_refine_ls_shift/su_mean 0.000
_refine_ls_structure_factor_coef Fsqd
_refine_ls_weighting_details 'calc w=1/[\s^2^(Fo^2^)+(0.0654P)^2^+0.0000P] where P=(Fo^2^+2Fc^2^)/3'
_refine_ls_weighting_scheme calc
_refine_ls_wR_factor_gt 0.0998
_refine_ls_wR_factor_ref 0.1085
_reflns_number_gt 6764
_reflns_number_total 8494
_reflns_threshold_expression >2sigma(I)
_cod_data_source_file ic052158wsi20051219_053724.cif
_cod_data_source_block 4
_cod_depositor_comments
;
The following automatic conversions were performed:

data item '_symmetry_cell_setting' value 'Triclinic' was changed to
'triclinic' in accordance with the
/home/saulius/struct/COD-crude-data/automatic-downloads/DataCite-retrospective/ACS/depositions/lib/dictionaries/cif_core.dic
dictionary named 'cif_core.dic' version 2.4.2 last updated on
2011-04-26.

Automatic conversion script
Id: cif_fix_values 6909 2019-04-08 15:41:33Z antanas 
;
_cod_original_sg_symbol_H-M P1
_cod_database_code 4350188

loop_
_symmetry_equiv_pos_as_xyz
'x, y, z'

loop_
_atom_site_label
_atom_site_type_symbol
_atom_site_fract_x
_atom_site_fract_y
_atom_site_fract_z
_atom_site_U_iso_or_equiv
_atom_site_adp_type
_atom_site_occupancy
_atom_site_symmetry_multiplicity
_atom_site_calc_flag
_atom_site_refinement_flags
Ag1 Ag 0.65960(6) 0.46685(7) 0.50742(5) 0.0719(2) Uani 1 1 d .
Ag2 Ag 0.65874(6) 0.59038(7) 0.74432(5) 0.0727(2) Uani 1 1 d .
N1 N 0.8528(7) 0.5593(6) 0.7118(4) 0.0523(17) Uani 1 1 d .
N2 N 0.8576(7) 0.5118(6) 0.6231(4) 0.0535(18) Uani 1 1 d .
N3 N 0.6850(10) -0.2257(8) -0.1488(7) 0.083(3) Uani 1 1 d .
N4 N 0.6782(11) 0.5426(9) 1.4074(7) 0.088(3) Uani 1 1 d .
N5 N 0.4664(7) 0.5056(6) 0.6281(4) 0.0469(16) Uani 1 1 d .
N6 N 0.4685(7) 0.4580(6) 0.5397(4) 0.0471(17) Uani 1 1 d .
N7 N 0.6466(10) 0.5113(9) -0.1425(7) 0.083(3) Uani 1 1 d .
N8 N 0.6569(9) 1.2727(8) 1.3900(7) 0.077(2) Uani 1 1 d .
C1 C 0.3584(8) 0.3863(7) 0.4913(5) 0.0447(19) Uani 1 1 d .
C2 C 0.3162(8) 0.3113(8) 0.3954(6) 0.0459(19) Uani 1 1 d .
C3 C 0.2510(9) 0.1988(8) 0.3637(6) 0.056(2) Uani 1 1 d .
H3 H 0.2284 0.1701 0.4026 0.068 Uiso 1 1 calc R
C4 C 0.2194(9) 0.1288(8) 0.2729(6) 0.065(3) Uani 1 1 d .
H4 H 0.1720 0.0532 0.2502 0.078 Uiso 1 1 calc R
C5 C 0.2578(10) 0.1698(8) 0.2144(6) 0.063(2) Uani 1 1 d .
H5 H 0.2373 0.1218 0.1535 0.076 Uiso 1 1 calc R
C6 C 0.3257(9) 0.2815(8) 0.2484(6) 0.054(2) Uani 1 1 d .
C7 C 0.3543(8) 0.3538(8) 0.3371(5) 0.048(2) Uani 1 1 d .
H7 H 0.3984 0.4303 0.3589 0.058 Uiso 1 1 calc R
C8 C 0.3677(10) 0.3220(9) 0.1885(6) 0.059(2) Uani 1 1 d .
C9 C 0.4089(11) 0.3494(9) 0.1380(7) 0.066(3) Uani 1 1 d .
C10 C 0.4602(10) 0.3859(9) 0.0791(6) 0.060(2) Uani 1 1 d .
C11 C 0.4843(10) 0.5017(10) 0.0944(7) 0.065(3) Uani 1 1 d .
H11 H 0.4674 0.5577 0.1427 0.078 Uiso 1 1 calc R
C12 C 0.5349(10) 0.5355(9) 0.0366(7) 0.065(3) Uani 1 1 d .
H12 H 0.5531 0.6140 0.0467 0.078 Uiso 1 1 calc R
C13 C 0.5576(10) 0.4484(9) -0.0367(7) 0.063(3) Uani 1 1 d .
C14 C 0.6075(9) 0.4842(10) -0.0958(7) 0.067(3) Uani 1 1 d .
C15 C 0.5400(12) 0.3353(9) -0.0475(7) 0.074(3) Uani 1 1 d .
H15 H 0.5644 0.2800 -0.0922 0.089 Uiso 1 1 calc R
C16 C 0.4866(12) 0.3008(9) 0.0069(7) 0.077(3) Uani 1 1 d .
H16 H 0.4682 0.2221 -0.0041 0.093 Uiso 1 1 calc R
C17 C 0.3544(8) 0.4583(7) 0.6264(5) 0.0450(19) Uani 1 1 d .
C18 C 0.3050(8) 0.4754(8) 0.7014(6) 0.048(2) Uani 1 1 d .
C19 C 0.2173(10) 0.3891(8) 0.7003(7) 0.069(3) Uani 1 1 d .
H19 H 0.1836 0.3198 0.6491 0.083 Uiso 1 1 calc R
C20 C 0.1792(13) 0.4060(11) 0.7764(9) 0.090(4) Uani 1 1 d .
H20 H 0.1176 0.3492 0.7751 0.109 Uiso 1 1 calc R
C21 C 0.2330(11) 0.5069(9) 0.8532(7) 0.066(3) Uani 1 1 d .
H21 H 0.2121 0.5154 0.9051 0.080 Uiso 1 1 calc R
C22 C 0.3169(9) 0.5951(9) 0.8544(6) 0.055(2) Uani 1 1 d .
C23 C 0.3519(8) 0.5785(7) 0.7775(5) 0.0439(19) Uani 1 1 d .
H23 H 0.4081 0.6381 0.7774 0.053 Uiso 1 1 calc R
C24 C 0.3715(10) 0.7036(9) 0.9338(7) 0.060(2) Uani 1 1 d .
C25 C 0.4141(10) 0.7905(9) 1.0003(7) 0.060(2) Uani 1 1 d .
C26 C 0.4681(10) 0.8914(8) 1.0820(7) 0.058(2) Uani 1 1 d .
C27 C 0.4977(10) 1.0002(9) 1.0820(6) 0.064(3) Uani 1 1 d .
H27 H 0.4829 1.0064 1.0268 0.077 Uiso 1 1 calc R
C28 C 0.5481(10) 1.0998(9) 1.1596(7) 0.062(2) Uani 1 1 d .
H28 H 0.5683 1.1721 1.1578 0.075 Uiso 1 1 calc R
C29 C 0.5678(9) 1.0884(8) 1.2410(6) 0.057(2) Uani 1 1 d .
C30 C 0.6187(10) 1.1932(10) 1.3250(8) 0.066(3) Uani 1 1 d .
C31 C 0.5402(11) 0.9813(9) 1.2442(7) 0.068(3) Uani 1 1 d .
H31 H 0.5567 0.9755 1.2996 0.081 Uiso 1 1 calc R
C32 C 0.4898(12) 0.8859(10) 1.1675(7) 0.073(3) Uani 1 1 d .
H32 H 0.4684 0.8143 1.1702 0.088 Uiso 1 1 calc R
C33 C 0.9634(8) 0.6308(8) 0.7611(5) 0.047(2) Uani 1 1 d .
C34 C 1.0091(8) 0.7039(8) 0.8571(5) 0.047(2) Uani 1 1 d .
C35 C 1.0895(8) 0.8131(9) 0.8895(6) 0.055(2) Uani 1 1 d .
H35 H 1.1164 0.8375 0.8498 0.066 Uiso 1 1 calc R
C36 C 1.1287(10) 0.8845(9) 0.9798(7) 0.069(3) Uani 1 1 d .
H36 H 1.1838 0.9565 1.0018 0.083 Uiso 1 1 calc R
C37 C 1.0856(10) 0.8486(10) 1.0377(7) 0.075(3) Uani 1 1 d .
H37 H 1.1119 0.8971 1.0988 0.090 Uiso 1 1 calc R
C38 C 1.0025(9) 0.7399(9) 1.0058(6) 0.054(2) Uani 1 1 d .
C39 C 0.9641(8) 0.6695(8) 0.9153(6) 0.048(2) Uani 1 1 d .
H39 H 0.9075 0.5983 0.8929 0.058 Uiso 1 1 calc R
C40 C 0.9532(10) 0.7084(9) 1.0664(6) 0.062(2) Uani 1 1 d .
C41 C 0.9093(10) 0.6829(9) 1.1162(7) 0.065(3) Uani 1 1 d .
C42 C 0.8554(10) 0.6525(10) 1.1757(7) 0.064(3) Uani 1 1 d .
C43 C 0.8484(11) 0.5429(10) 1.1758(8) 0.072(3) Uani 1 1 d .
H43 H 0.8795 0.4867 1.1360 0.086 Uiso 1 1 calc R
C44 C 0.7986(11) 0.5141(11) 1.2309(8) 0.074(3) Uani 1 1 d .
H44 H 0.7923 0.4382 1.2280 0.089 Uiso 1 1 calc R
C45 C 0.7562(10) 0.5979(10) 1.2925(7) 0.065(3) Uani 1 1 d .
C46 C 0.7087(12) 0.5694(10) 1.3592(8) 0.077(3) Uani 1 1 d .
C47 C 0.7662(15) 0.7103(12) 1.2985(10) 0.099(5) Uani 1 1 d .
H47 H 0.7429 0.7679 1.3425 0.119 Uiso 1 1 calc R
C48 C 0.8124(13) 0.7361(11) 1.2362(8) 0.085(3) Uani 1 1 d .
H48 H 0.8140 0.8103 1.2359 0.102 Uiso 1 1 calc R
C49 C 0.9698(8) 0.5590(7) 0.6256(5) 0.0470(19) Uani 1 1 d .
C50 C 1.0224(8) 0.5457(7) 0.5520(6) 0.047(2) Uani 1 1 d .
C51 C 1.1188(10) 0.6335(9) 0.5612(7) 0.061(3) Uani 1 1 d .
H51 H 1.1534 0.6992 0.6152 0.074 Uiso 1 1 calc R
C52 C 1.1615(11) 0.6214(9) 0.4894(7) 0.071(3) Uani 1 1 d .
H52 H 1.2251 0.6801 0.4950 0.086 Uiso 1 1 calc R
C53 C 1.1132(10) 0.5252(9) 0.4098(7) 0.065(3) Uani 1 1 d .
H53 H 1.1438 0.5194 0.3621 0.078 Uiso 1 1 calc R
C54 C 1.0186(8) 0.4361(8) 0.3996(6) 0.048(2) Uani 1 1 d .
C55 C 0.9746(8) 0.4473(7) 0.4725(6) 0.047(2) Uani 1 1 d .
H55 H 0.9125 0.3879 0.4673 0.056 Uiso 1 1 calc R
C56 C 0.9703(9) 0.3349(8) 0.3173(6) 0.050(2) Uani 1 1 d .
C57 C 0.9287(10) 0.2519(9) 0.2467(7) 0.061(2) Uani 1 1 d .
C58 C 0.8762(9) 0.1517(8) 0.1629(6) 0.056(2) Uani 1 1 d .
C59 C 0.8503(10) 0.0388(9) 0.1594(7) 0.065(3) Uani 1 1 d .
H59 H 0.8693 0.0277 0.2129 0.079 Uiso 1 1 calc R
C60 C 0.7979(10) -0.0552(8) 0.0790(7) 0.068(3) Uani 1 1 d .
H60 H 0.7783 -0.1292 0.0780 0.082 Uiso 1 1 calc R
C61 C 0.7746(11) -0.0410(9) 0.0013(7) 0.068(3) Uani 1 1 d .
C62 C 0.7982(13) 0.0690(10) 0.0010(7) 0.088(4) Uani 1 1 d .
H62 H 0.7810 0.0781 -0.0533 0.105 Uiso 1 1 calc R
C63 C 0.8478(14) 0.1654(10) 0.0825(7) 0.091(4) Uani 1 1 d .
H63 H 0.8621 0.2398 0.0830 0.109 Uiso 1 1 calc R
C64 C 0.7224(11) -0.1412(10) -0.0837(8) 0.079(3) Uani 1 1 d .
C65 C 0.982(4) 0.388(2) 0.968(2) 0.201(13) Uani 1 1 d .
H65 H 0.9701 0.4624 0.9996 0.242 Uiso 1 1 calc R
C66 C 1.083(3) 0.343(3) 0.996(2) 0.213(12) Uani 1 1 d .
H66 H 1.1435 0.3865 1.0528 0.256 Uiso 1 1 calc R
C67 C 1.1032(19) 0.237(2) 0.946(2) 0.172(9) Uani 1 1 d .
H67 H 1.1807 0.2124 0.9664 0.206 Uiso 1 1 calc R
C68 C 1.010(3) 0.1656(19) 0.8656(17) 0.154(7) Uani 1 1 d .
H68 H 1.0238 0.0924 0.8318 0.185 Uiso 1 1 calc R
C69 C 0.909(2) 0.1999(19) 0.8384(13) 0.156(7) Uani 1 1 d .
H69 H 0.8423 0.1501 0.7862 0.187 Uiso 1 1 calc R
C70 C 0.893(2) 0.308(3) 0.884(2) 0.177(9) Uani 1 1 d .
H70 H 0.8190 0.3330 0.8582 0.213 Uiso 1 1 calc R
C71 C 0.971(2) 0.091(2) 0.5636(16) 0.253(15) Uani 1 1 d DU
H71 H 0.9519 0.1202 0.6174 0.303 Uiso 1 1 calc R
C72 C 0.933(2) 0.1335(19) 0.5039(18) 0.227(15) Uani 1 1 d DU
H72 H 0.8856 0.1940 0.5146 0.272 Uiso 1 1 calc R
C73 C 0.9591(18) 0.093(2) 0.4295(16) 0.195(11) Uani 1 1 d DU
H73 H 0.9315 0.1238 0.3866 0.234 Uiso 1 1 calc R
C74 C 1.024(2) 0.0089(19) 0.4148(18) 0.210(13) Uani 1 1 d DU
H74 H 1.0425 -0.0206 0.3608 0.252 Uiso 1 1 calc R
C75 C 1.063(2) -0.035(2) 0.474(2) 0.29(2) Uani 1 1 d DU
H75 H 1.1109 -0.0948 0.4626 0.353 Uiso 1 1 calc R
C76 C 1.036(2) 0.006(3) 0.5484(18) 0.264(19) Uani 1 1 d DU
H76 H 1.0639 -0.0247 0.5913 0.317 Uiso 1 1 calc R
C77 C 0.8009(16) 0.7914(14) 0.6470(16) 0.151(8) Uani 1 1 d D
H77A H 0.8486 0.7560 0.6059 0.182 Uiso 1 1 calc R
H77B H 0.8586 0.8150 0.7085 0.182 Uiso 1 1 calc R
C78 C 0.755(2) 0.891(2) 0.633(3) 0.27(2) Uani 1 1 d D
H78A H 0.7781 0.9577 0.6906 0.329 Uiso 1 1 calc R
H78B H 0.7952 0.9110 0.5944 0.329 Uiso 1 1 calc R
C79 C 0.615(3) 0.861(2) 0.592(2) 0.236(15) Uani 1 1 d D
H79A H 0.5909 0.8494 0.5293 0.283 Uiso 1 1 calc R
H79B H 0.5737 0.9217 0.6232 0.283 Uiso 1 1 calc R
C80 C 0.5760(16) 0.7536(15) 0.5997(14) 0.141(6) Uani 1 1 d D
H80A H 0.5271 0.7674 0.6419 0.169 Uiso 1 1 calc R
H80B H 0.5204 0.6960 0.5414 0.169 Uiso 1 1 calc R
C81 C 0.481(5) 0.183(3) 0.650(3) 0.33(3) Uani 1 1 d .
H81A H 0.5075 0.1210 0.6686 0.392 Uiso 1 1 calc R
H81B H 0.4166 0.2165 0.6766 0.392 Uiso 1 1 calc R
C82 C 0.594(5) 0.272(3) 0.6684(18) 0.30(3) Uani 1 1 d .
H82A H 0.5679 0.3467 0.6771 0.359 Uiso 1 1 calc R
H82B H 0.6632 0.2800 0.7224 0.359 Uiso 1 1 calc R
C83 C 0.639(3) 0.230(3) 0.590(3) 0.208(12) Uani 1 1 d .
H83A H 0.6502 0.2927 0.5702 0.250 Uiso 1 1 calc R
H83B H 0.7219 0.2057 0.6057 0.250 Uiso 1 1 calc R
C84 C 0.546(3) 0.139(3) 0.5237(15) 0.188(10) Uani 1 1 d .
H84A H 0.5759 0.0653 0.5144 0.226 Uiso 1 1 calc R
H84B H 0.5212 0.1489 0.4672 0.226 Uiso 1 1 calc R
O1 O 0.2810(5) 0.3818(5) 0.5421(3) 0.0476(13) Uani 1 1 d .
O2 O 1.0428(5) 0.6355(5) 0.7111(3) 0.0495(13) Uani 1 1 d .
O3 O 0.6899(11) 0.7131(10) 0.6303(7) 0.126(3) Uani 1 1 d .
O4 O 0.439(2) 0.146(5) 0.561(2) 0.46(3) Uani 1 1 d .
F1 F 0.3259(14) 0.8013(15) 0.4266(9) 0.225(8) Uani 1 1 d .
F2 F 0.1478(11) 0.6720(17) 0.2844(11) 0.257(9) Uani 1 1 d .
F3 F 0.2604(15) 0.8595(13) 0.2811(12) 0.223(8) Uani 1 1 d .
F4 F 0.4823(12) 0.7888(18) 0.3249(13) 0.265(10) Uani 1 1 d .
F5 F 0.3632(16) 0.6213(14) 0.3403(15) 0.260(9) Uani 1 1 d .
F6 F 0.2914(18) 0.6703(15) 0.1867(10) 0.236(7) Uani 1 1 d .
F7 F 0.3367(9) 0.9216(8) 0.6623(5) 0.128(3) Uani 1 1 d .
F8 F 0.2973(10) 1.1184(7) 0.7751(6) 0.123(3) Uani 1 1 d .
F9 F 0.1524(8) 0.9143(7) 0.7337(5) 0.115(2) Uani 1 1 d .
F10 F 0.3154(9) 1.0288(7) 0.8953(5) 0.119(3) Uani 1 1 d .
F11 F 0.3549(12) 0.8343(8) 0.7820(7) 0.153(4) Uani 1 1 d .
F12 F 0.5080(8) 1.0355(9) 0.8259(8) 0.154(4) Uani 1 1 d .
Sb1 Sb 0.33016(7) 0.97594(6) 0.77899(5) 0.0767(2) Uani 1 1 d .
Sb2 Sb 0.31138(8) 0.73755(7) 0.30743(6) 0.0866(3) Uani 1 1 d .

loop_
_atom_site_aniso_label
_atom_site_aniso_U_11
_atom_site_aniso_U_22
_atom_site_aniso_U_33
_atom_site_aniso_U_23
_atom_site_aniso_U_13
_atom_site_aniso_U_12
Ag1 0.0543(4) 0.1070(6) 0.0385(4) 0.0151(4) 0.0167(3) -0.0121(4)
Ag2 0.0538(4) 0.0962(6) 0.0381(4) -0.0027(4) 0.0162(3) -0.0120(4)
N1 0.050(4) 0.058(4) 0.030(4) 0.005(3) 0.005(3) -0.007(4)
N2 0.056(4) 0.063(5) 0.028(4) 0.005(3) 0.017(3) -0.010(4)
N3 0.102(7) 0.055(5) 0.063(6) 0.000(5) 0.017(5) 0.006(5)
N4 0.117(8) 0.095(7) 0.075(7) 0.048(6) 0.048(6) 0.011(6)
N5 0.045(4) 0.050(4) 0.030(4) 0.000(3) 0.013(3) -0.004(3)
N6 0.051(4) 0.052(4) 0.027(3) 0.001(3) 0.020(3) -0.010(3)
N7 0.102(8) 0.099(7) 0.072(6) 0.046(6) 0.049(6) 0.020(6)
N8 0.086(6) 0.063(6) 0.060(6) 0.005(5) 0.019(5) -0.001(5)
C1 0.044(5) 0.059(5) 0.032(4) 0.019(4) 0.013(4) 0.005(4)
C2 0.038(5) 0.056(5) 0.033(4) 0.009(4) 0.008(3) 0.003(4)
C3 0.059(6) 0.053(6) 0.045(5) 0.008(4) 0.019(4) -0.008(4)
C4 0.066(6) 0.053(6) 0.050(6) -0.006(4) 0.020(5) -0.010(5)
C5 0.083(7) 0.060(6) 0.027(4) -0.002(4) 0.015(4) 0.008(5)
C6 0.051(5) 0.068(6) 0.036(5) 0.011(4) 0.018(4) 0.004(5)
C7 0.047(5) 0.055(5) 0.034(5) 0.010(4) 0.013(4) 0.001(4)
C8 0.071(7) 0.071(7) 0.033(5) 0.017(5) 0.017(5) 0.017(5)
C9 0.087(7) 0.071(7) 0.038(5) 0.019(5) 0.024(5) 0.011(6)
C10 0.063(6) 0.072(7) 0.036(5) 0.019(5) 0.010(4) 0.008(5)
C11 0.083(7) 0.076(7) 0.039(5) 0.024(5) 0.021(5) 0.030(6)
C12 0.078(7) 0.059(6) 0.063(6) 0.032(5) 0.020(5) 0.019(5)
C13 0.075(7) 0.068(7) 0.052(6) 0.033(5) 0.019(5) 0.008(5)
C14 0.053(6) 0.089(7) 0.049(6) 0.019(5) 0.016(5) 0.006(5)
C15 0.114(9) 0.064(7) 0.041(5) 0.009(5) 0.036(6) 0.013(6)
C16 0.129(10) 0.047(6) 0.057(6) 0.009(5) 0.051(7) 0.000(6)
C17 0.046(5) 0.037(4) 0.037(4) -0.001(3) 0.015(4) -0.002(4)
C18 0.044(5) 0.061(6) 0.034(4) 0.015(4) 0.014(4) -0.001(4)
C19 0.083(7) 0.050(6) 0.060(6) 0.000(5) 0.038(6) -0.015(5)
C20 0.102(9) 0.081(8) 0.086(9) 0.019(7) 0.056(8) -0.017(7)
C21 0.088(7) 0.070(7) 0.051(6) 0.019(5) 0.047(6) 0.007(5)
C22 0.063(6) 0.069(6) 0.037(5) 0.020(4) 0.023(4) 0.021(5)
C23 0.051(5) 0.045(5) 0.039(5) 0.017(4) 0.021(4) 0.011(4)
C24 0.068(6) 0.070(7) 0.040(5) 0.013(5) 0.025(5) 0.031(5)
C25 0.076(7) 0.063(6) 0.041(5) 0.010(5) 0.029(5) 0.017(5)
C26 0.068(6) 0.056(6) 0.051(6) 0.015(5) 0.028(5) 0.012(5)
C27 0.087(7) 0.074(7) 0.036(5) 0.020(5) 0.026(5) 0.032(6)
C28 0.065(6) 0.058(6) 0.053(6) 0.011(5) 0.017(5) 0.013(5)
C29 0.049(5) 0.061(6) 0.044(5) 0.004(4) 0.015(4) 0.005(4)
C30 0.055(6) 0.066(7) 0.060(7) 0.009(6) 0.016(5) 0.006(5)
C31 0.104(8) 0.058(6) 0.040(5) 0.016(5) 0.028(5) 0.004(6)
C32 0.105(9) 0.068(7) 0.055(7) 0.027(6) 0.039(6) 0.008(6)
C33 0.052(5) 0.056(5) 0.031(4) 0.014(4) 0.017(4) 0.002(4)
C34 0.039(5) 0.061(6) 0.033(4) 0.011(4) 0.013(4) 0.003(4)
C35 0.045(5) 0.074(6) 0.036(5) 0.011(5) 0.018(4) -0.003(4)
C36 0.074(7) 0.067(6) 0.047(5) -0.002(5) 0.029(5) -0.012(5)
C37 0.063(6) 0.095(8) 0.039(5) -0.004(5) 0.023(5) 0.002(6)
C38 0.050(5) 0.071(6) 0.036(5) 0.017(4) 0.013(4) 0.012(5)
C39 0.044(5) 0.056(5) 0.038(5) 0.012(4) 0.014(4) 0.004(4)
C40 0.072(6) 0.080(7) 0.033(5) 0.019(5) 0.019(5) 0.011(5)
C41 0.066(6) 0.076(7) 0.046(6) 0.016(5) 0.018(5) 0.008(5)
C42 0.073(7) 0.081(7) 0.050(6) 0.033(6) 0.026(5) 0.022(6)
C43 0.076(7) 0.083(8) 0.072(7) 0.037(6) 0.032(6) 0.040(6)
C44 0.095(8) 0.081(7) 0.070(7) 0.046(6) 0.035(6) 0.035(6)
C45 0.067(7) 0.077(7) 0.059(6) 0.034(6) 0.024(5) 0.012(5)
C46 0.093(8) 0.084(8) 0.076(8) 0.048(7) 0.037(7) 0.023(6)
C47 0.147(13) 0.083(9) 0.105(11) 0.042(8) 0.089(10) 0.028(8)
C48 0.122(10) 0.075(7) 0.074(8) 0.032(6) 0.048(7) 0.029(7)
C49 0.049(5) 0.049(5) 0.034(4) 0.005(4) 0.018(4) 0.003(4)
C50 0.049(5) 0.050(5) 0.038(5) 0.009(4) 0.021(4) -0.002(4)
C51 0.072(6) 0.056(6) 0.044(5) 0.007(4) 0.025(5) -0.009(5)
C52 0.089(8) 0.053(6) 0.063(7) 0.004(5) 0.043(6) -0.014(5)
C53 0.070(7) 0.074(7) 0.051(6) 0.015(5) 0.034(5) 0.015(5)
C54 0.045(5) 0.052(5) 0.041(5) 0.010(4) 0.014(4) 0.011(4)
C55 0.046(5) 0.049(5) 0.043(5) 0.012(4) 0.021(4) 0.006(4)
C56 0.057(5) 0.049(5) 0.045(5) 0.014(4) 0.025(4) 0.012(4)
C57 0.068(6) 0.054(6) 0.047(6) 0.006(5) 0.018(5) 0.009(5)
C58 0.068(6) 0.053(6) 0.036(5) 0.002(4) 0.019(4) 0.019(5)
C59 0.075(7) 0.059(6) 0.062(6) 0.019(5) 0.024(5) 0.023(5)
C60 0.074(7) 0.047(6) 0.058(6) 0.004(5) 0.010(5) -0.003(5)
C61 0.080(7) 0.057(6) 0.047(6) -0.003(5) 0.021(5) 0.017(5)
C62 0.139(11) 0.059(7) 0.039(6) -0.003(5) 0.022(6) 0.007(7)
C63 0.140(11) 0.055(6) 0.044(6) 0.000(5) 0.010(7) -0.002(7)
C64 0.082(8) 0.061(7) 0.065(7) 0.002(6) 0.013(6) 0.015(6)
C65 0.34(4) 0.113(18) 0.19(3) 0.062(19) 0.13(3) 0.10(3)
C66 0.24(3) 0.16(3) 0.21(3) 0.08(3) 0.02(2) 0.03(2)
C67 0.099(13) 0.121(17) 0.23(3) 0.022(17) 0.015(15) 0.031(12)
C68 0.18(2) 0.119(16) 0.158(19) 0.032(15) 0.064(17) 0.069(17)
C69 0.17(2) 0.107(15) 0.129(16) 0.004(12) 0.017(13) 0.031(14)
C70 0.18(2) 0.17(2) 0.20(3) 0.09(2) 0.054(19) 0.090(19)
C71 0.36(5) 0.25(4) 0.20(3) 0.14(3) 0.09(3) 0.07(3)
C72 0.24(3) 0.30(3) 0.34(4) 0.26(3) 0.20(3) 0.14(3)
C73 0.17(2) 0.26(3) 0.20(2) 0.16(3) 0.039(17) 0.022(19)
C74 0.24(4) 0.18(3) 0.20(2) 0.051(19) 0.09(3) -0.017(18)
C75 0.20(3) 0.41(5) 0.46(6) 0.30(4) 0.19(4) 0.18(3)
C76 0.22(3) 0.38(5) 0.35(4) 0.30(5) 0.10(3) 0.11(3)
C77 0.094(12) 0.100(12) 0.23(2) 0.065(14) 0.016(12) 0.002(9)
C78 0.18(3) 0.132(19) 0.52(6) 0.18(3) 0.06(3) 0.007(18)
C79 0.20(3) 0.15(2) 0.36(4) 0.16(3) 0.03(3) 0.017(19)
C80 0.115(13) 0.127(15) 0.173(17) 0.054(13) 0.035(11) 0.058(11)
C81 0.62(8) 0.24(4) 0.39(6) 0.22(4) 0.42(6) 0.19(4)
C82 0.52(7) 0.17(3) 0.091(16) 0.009(16) -0.04(3) 0.13(4)
C83 0.17(2) 0.18(3) 0.27(4) 0.09(3) 0.06(3) -0.016(19)
C84 0.28(3) 0.21(3) 0.102(15) 0.067(17) 0.10(2) 0.05(2)
O1 0.040(3) 0.055(3) 0.032(3) 0.003(3) 0.014(2) -0.010(2)
O2 0.049(3) 0.054(3) 0.027(3) 0.000(2) 0.012(3) -0.010(3)
O3 0.131(9) 0.117(8) 0.128(9) 0.056(7) 0.032(7) 0.020(7)
O4 0.18(2) 0.99(11) 0.25(3) 0.27(5) 0.08(2) 0.08(4)
F1 0.242(17) 0.30(2) 0.161(13) 0.112(14) 0.091(12) 0.006(14)
F2 0.123(8) 0.41(2) 0.287(17) 0.265(18) -0.003(9) -0.054(11)
F3 0.238(14) 0.227(15) 0.36(2) 0.234(17) 0.160(15) 0.125(12)
F4 0.133(9) 0.46(3) 0.39(2) 0.34(2) 0.130(12) 0.067(12)
F5 0.238(16) 0.197(14) 0.44(3) 0.218(18) 0.112(17) 0.068(12)
F6 0.280(18) 0.243(17) 0.146(12) 0.026(11) 0.079(12) 0.052(14)
F7 0.154(8) 0.134(8) 0.091(6) 0.031(6) 0.055(6) 0.011(6)
F8 0.178(8) 0.072(5) 0.133(7) 0.052(5) 0.057(6) 0.027(5)
F9 0.108(5) 0.106(6) 0.098(5) 0.016(4) 0.025(4) -0.016(4)
F10 0.173(8) 0.103(6) 0.064(5) 0.023(4) 0.035(5) -0.009(5)
F11 0.221(11) 0.076(5) 0.145(8) 0.046(5) 0.033(7) 0.022(6)
F12 0.094(6) 0.141(8) 0.176(9) 0.036(7) 0.008(6) 0.003(5)
Sb1 0.1005(6) 0.0531(4) 0.0637(4) 0.0188(3) 0.0176(4) -0.0018(4)
Sb2 0.0910(5) 0.0912(6) 0.1087(6) 0.0561(5) 0.0553(5) 0.0247(4)

loop_
_atom_type_symbol
_atom_type_description
_atom_type_scat_dispersion_real
_atom_type_scat_dispersion_imag
_atom_type_scat_source
C C 0.0033 0.0016 'International Tables Vol C Tables 4.2.6.8 and 6.1.1.4'
H H 0.0000 0.0000 'International Tables Vol C Tables 4.2.6.8 and 6.1.1.4'
N N 0.0061 0.0033 'International Tables Vol C Tables 4.2.6.8 and 6.1.1.4'
O O 0.0106 0.0060 'International Tables Vol C Tables 4.2.6.8 and 6.1.1.4'
F F 0.0171 0.0103 'International Tables Vol C Tables 4.2.6.8 and 6.1.1.4'
Ag Ag -0.8971 1.1015 'International Tables Vol C Tables 4.2.6.8 and 6.1.1.4'
Sb Sb -0.5866 1.5461 'International Tables Vol C Tables 4.2.6.8 and 6.1.1.4'

loop_
_geom_angle_atom_site_label_1
_geom_angle_atom_site_label_2
_geom_angle_atom_site_label_3
_geom_angle
_geom_angle_site_symmetry_1
_geom_angle_site_symmetry_3
N4 Ag1 N6 119.6(3) 1_554 .
N4 Ag1 N2 111.2(3) 1_554 .
N6 Ag1 N2 119.0(2) . .
N4 Ag1 N8 86.6(3) 1_554 1_544
N6 Ag1 N8 108.3(3) . 1_544
N2 Ag1 N8 106.0(3) . 1_544
N5 Ag2 N3 121.0(3) . 1_566
N5 Ag2 N1 117.4(2) . .
N3 Ag2 N1 110.7(3) 1_566 .
N5 Ag2 N7 105.4(3) . 1_556
N3 Ag2 N7 88.9(3) 1_566 1_556
N1 Ag2 N7 108.6(3) . 1_556
C33 N1 N2 106.4(6) . .
C33 N1 Ag2 122.0(6) . .
N2 N1 Ag2 122.8(5) . .
C49 N2 N1 106.7(6) . .
C49 N2 Ag1 126.0(5) . .
N1 N2 Ag1 116.5(5) . .
C64 N3 Ag2 163.9(10) . 1_544
C46 N4 Ag1 165.9(10) . 1_556
C17 N5 N6 106.1(6) . .
C17 N5 Ag2 130.5(5) . .
N6 N5 Ag2 119.6(5) . .
C1 N6 N5 107.0(6) . .
C1 N6 Ag1 128.6(5) . .
N5 N6 Ag1 121.5(5) . .
C14 N7 Ag2 160.4(9) . 1_554
C30 N8 Ag1 157.9(9) . 1_566
N6 C1 O1 111.6(7) . .
N6 C1 C2 128.0(7) . .
O1 C1 C2 120.4(7) . .
C3 C2 C7 120.6(8) . .
C3 C2 C1 120.8(7) . .
C7 C2 C1 118.3(8) . .
C2 C3 C4 118.8(8) . .
C2 C3 H3 120.6 . .
C4 C3 H3 120.6 . .
C3 C4 C5 121.0(9) . .
C3 C4 H4 119.5 . .
C5 C4 H4 119.5 . .
C6 C5 C4 118.8(8) . .
C6 C5 H5 120.6 . .
C4 C5 H5 120.6 . .
C7 C6 C5 121.3(8) . .
C7 C6 C8 120.2(9) . .
C5 C6 C8 118.5(8) . .
C6 C7 C2 119.3(8) . .
C6 C7 H7 120.3 . .
C2 C7 H7 120.3 . .
C9 C8 C6 174.9(10) . .
C8 C9 C10 178.3(12) . .
C11 C10 C16 120.7(9) . .
C11 C10 C9 120.4(9) . .
C16 C10 C9 119.0(9) . .
C10 C11 C12 119.5(9) . .
C10 C11 H11 120.2 . .
C12 C11 H11 120.2 . .
C11 C12 C13 118.8(9) . .
C11 C12 H12 120.6 . .
C13 C12 H12 120.6 . .
C15 C13 C12 120.4(8) . .
C15 C13 C14 121.4(10) . .
C12 C13 C14 118.1(9) . .
N7 C14 C13 179.4(12) . .
C13 C15 C16 121.0(10) . .
C13 C15 H15 119.5 . .
C16 C15 H15 119.5 . .
C15 C16 C10 119.3(9) . .
C15 C16 H16 120.4 . .
C10 C16 H16 120.4 . .
N5 C17 O1 112.1(6) . .
N5 C17 C18 128.3(7) . .
O1 C17 C18 119.6(7) . .
C19 C18 C23 119.2(7) . .
C19 C18 C17 121.7(8) . .
C23 C18 C17 119.1(7) . .
C18 C19 C20 119.9(9) . .
C18 C19 H19 120.1 . .
C20 C19 H19 120.1 . .
C21 C20 C19 119.8(9) . .
C21 C20 H20 120.1 . .
C19 C20 H20 120.1 . .
C22 C21 C20 121.0(8) . .
C22 C21 H21 119.5 . .
C20 C21 H21 119.5 . .
C21 C22 C23 118.6(9) . .
C21 C22 C24 121.8(8) . .
C23 C22 C24 119.5(9) . .
C18 C23 C22 121.4(8) . .
C18 C23 H23 119.3 . .
C22 C23 H23 119.3 . .
C25 C24 C22 177.6(11) . .
C24 C25 C26 177.3(11) . .
C27 C26 C25 121.4(9) . .
C27 C26 C32 116.8(9) . .
C25 C26 C32 121.7(9) . .
C28 C27 C26 122.9(9) . .
C28 C27 H27 118.5 . .
C26 C27 H27 118.5 . .
C27 C28 C29 117.4(9) . .
C27 C28 H28 121.3 . .
C29 C28 H28 121.3 . .
C31 C29 C28 121.6(9) . .
C31 C29 C30 119.6(9) . .
C28 C29 C30 118.8(9) . .
N8 C30 C29 179.1(12) . .
C32 C31 C29 119.8(9) . .
C32 C31 H31 120.1 . .
C29 C31 H31 120.1 . .
C31 C32 C26 121.4(9) . .
C31 C32 H32 119.3 . .
C26 C32 H32 119.3 . .
N1 C33 O2 111.8(7) . .
N1 C33 C34 129.4(7) . .
O2 C33 C34 118.8(7) . .
C39 C34 C35 120.2(8) . .
C39 C34 C33 119.8(8) . .
C35 C34 C33 119.8(7) . .
C36 C35 C34 120.0(8) . .
C36 C35 H35 120.0 . .
C34 C35 H35 120.0 . .
C35 C36 C37 119.5(10) . .
C35 C36 H36 120.3 . .
C37 C36 H36 120.3 . .
C36 C37 C38 121.1(9) . .
C36 C37 H37 119.4 . .
C38 C37 H37 119.4 . .
C39 C38 C37 118.8(8) . .
C39 C38 C40 121.4(9) . .
C37 C38 C40 119.7(9) . .
C38 C39 C34 120.4(9) . .
C38 C39 H39 119.8 . .
C34 C39 H39 119.8 . .
C41 C40 C38 178.4(11) . .
C40 C41 C42 179.5(11) . .
C43 C42 C48 118.6(9) . .
C43 C42 C41 121.9(9) . .
C48 C42 C41 119.4(10) . .
C44 C43 C42 122.2(10) . .
C44 C43 H43 118.9 . .
C42 C43 H43 118.9 . .
C43 C44 C45 119.5(10) . .
C43 C44 H44 120.2 . .
C45 C44 H44 120.2 . .
C47 C45 C44 121.1(9) . .
C47 C45 C46 118.6(10) . .
C44 C45 C46 120.2(9) . .
N4 C46 C45 175.4(12) . .
C45 C47 C48 117.9(11) . .
C45 C47 H47 121.0 . .
C48 C47 H47 121.0 . .
C42 C48 C47 120.5(11) . .
C42 C48 H48 119.7 . .
C47 C48 H48 119.7 . .
N2 C49 O2 111.8(6) . .
N2 C49 C50 129.6(7) . .
O2 C49 C50 118.5(7) . .
C55 C50 C51 120.0(7) . .
C55 C50 C49 119.9(7) . .
C51 C50 C49 120.1(8) . .
C52 C51 C50 118.9(9) . .
C52 C51 H51 120.6 . .
C50 C51 H51 120.6 . .
C53 C52 C51 121.6(9) . .
C53 C52 H52 119.2 . .
C51 C52 H52 119.2 . .
C52 C53 C54 120.4(8) . .
C52 C53 H53 119.8 . .
C54 C53 H53 119.8 . .
C53 C54 C55 118.4(8) . .
C53 C54 C56 120.4(8) . .
C55 C54 C56 121.1(8) . .
C50 C55 C54 120.6(8) . .
C50 C55 H55 119.7 . .
C54 C55 H55 119.7 . .
C57 C56 C54 178.0(10) . .
C56 C57 C58 178.5(11) . .
C63 C58 C59 118.1(9) . .
C63 C58 C57 119.8(9) . .
C59 C58 C57 122.1(9) . .
C60 C59 C58 121.2(10) . .
C60 C59 H59 119.4 . .
C58 C59 H59 119.4 . .
C61 C60 C59 120.1(10) . .
C61 C60 H60 120.0 . .
C59 C60 H60 120.0 . .
C60 C61 C62 121.0(9) . .
C60 C61 C64 119.9(10) . .
C62 C61 C64 119.0(10) . .
C63 C62 C61 119.1(11) . .
C63 C62 H62 120.4 . .
C61 C62 H62 120.4 . .
C58 C63 C62 120.4(11) . .
C58 C63 H63 119.8 . .
C62 C63 H63 119.8 . .
N3 C64 C61 175.3(13) . .
C66 C65 C70 112(2) . .
C66 C65 H65 124.0 . .
C70 C65 H65 124.0 . .
C65 C66 C67 123(3) . .
C65 C66 H66 118.4 . .
C67 C66 H66 118.4 . .
C66 C67 C68 120(2) . .
C66 C67 H67 119.8 . .
C68 C67 H67 119.8 . .
C69 C68 C67 119(2) . .
C69 C68 H68 120.4 . .
C67 C68 H68 120.4 . .
C68 C69 C70 120(2) . .
C68 C69 H69 119.8 . .
C70 C69 H69 119.8 . .
C69 C70 C65 125(2) . .
C69 C70 H70 117.7 . .
C65 C70 H70 117.7 . .
C72 C71 C76 120(2) . .
C72 C71 H71 120.1 . .
C76 C71 H71 120.1 . .
C73 C72 C71 120(2) . .
C73 C72 H72 119.9 . .
C71 C72 H72 119.9 . .
C72 C73 C74 120(2) . .
C72 C73 H73 120.1 . .
C74 C73 H73 120.1 . .
C75 C74 C73 121(2) . .
C75 C74 H74 119.5 . .
C73 C74 H74 119.5 . .
C74 C75 C76 119(2) . .
C74 C75 H75 120.5 . .
C76 C75 H75 120.5 . .
C71 C76 C75 120(2) . .
C71 C76 H76 119.9 . .
C75 C76 H76 119.9 . .
O3 C77 C78 106.3(14) . .
O3 C77 H77A 110.5 . .
C78 C77 H77A 110.5 . .
O3 C77 H77B 110.5 . .
C78 C77 H77B 110.5 . .
H77A C77 H77B 108.7 . .
C79 C78 C77 108.1(17) . .
C79 C78 H78A 110.1 . .
C77 C78 H78A 110.1 . .
C79 C78 H78B 110.1 . .
C77 C78 H78B 110.1 . .
H78A C78 H78B 108.4 . .
C78 C79 C80 105.9(18) . .
C78 C79 H79A 110.6 . .
C80 C79 H79A 110.6 . .
C78 C79 H79B 110.6 . .
C80 C79 H79B 110.6 . .
H79A C79 H79B 108.7 . .
O3 C80 C79 107.7(15) . .
O3 C80 H80A 110.2 . .
C79 C80 H80A 110.2 . .
O3 C80 H80B 110.2 . .
C79 C80 H80B 110.2 . .
H80A C80 H80B 108.5 . .
O4 C81 C82 98(2) . .
O4 C81 H81A 112.2 . .
C82 C81 H81A 112.2 . .
O4 C81 H81B 112.2 . .
C82 C81 H81B 112.2 . .
H81A C81 H81B 109.8 . .
C83 C82 C81 106(2) . .
C83 C82 H82A 110.5 . .
C81 C82 H82A 110.5 . .
C83 C82 H82B 110.5 . .
C81 C82 H82B 110.5 . .
H82A C82 H82B 108.7 . .
C84 C83 C82 108(3) . .
C84 C83 H83A 110.1 . .
C82 C83 H83A 110.1 . .
C84 C83 H83B 110.1 . .
C82 C83 H83B 110.1 . .
H83A C83 H83B 108.4 . .
C83 C84 O4 101(3) . .
C83 C84 H84A 111.6 . .
O4 C84 H84A 111.6 . .
C83 C84 H84B 111.6 . .
O4 C84 H84B 111.6 . .
H84A C84 H84B 109.4 . .
C17 O1 C1 103.2(6) . .
C33 O2 C49 103.2(6) . .
C77 O3 C80 110.6(11) . .
C81 O4 C84 112(3) . .
F11 Sb1 F12 92.4(5) . .
F11 Sb1 F9 86.5(5) . .
F12 Sb1 F9 178.6(5) . .
F11 Sb1 F7 89.6(5) . .
F12 Sb1 F7 91.4(5) . .
F9 Sb1 F7 89.4(4) . .
F11 Sb1 F8 177.5(5) . .
F12 Sb1 F8 90.0(5) . .
F9 Sb1 F8 91.1(4) . .
F7 Sb1 F8 91.0(4) . .
F11 Sb1 F10 90.5(4) . .
F12 Sb1 F10 91.1(4) . .
F9 Sb1 F10 88.0(4) . .
F7 Sb1 F10 177.4(4) . .
F8 Sb1 F10 88.9(4) . .
F2 Sb2 F5 87.5(7) . .
F2 Sb2 F3 92.6(7) . .
F5 Sb2 F3 176.7(9) . .
F2 Sb2 F4 173.7(10) . .
F5 Sb2 F4 87.9(7) . .
F3 Sb2 F4 92.1(6) . .
F2 Sb2 F1 88.3(7) . .
F5 Sb2 F1 79.6(8) . .
F3 Sb2 F1 97.1(8) . .
F4 Sb2 F1 95.2(8) . .
F2 Sb2 F6 89.8(8) . .
F5 Sb2 F6 100.0(9) . .
F3 Sb2 F6 83.3(8) . .
F4 Sb2 F6 86.6(8) . .
F1 Sb2 F6 178.1(8) . .

loop_
_geom_bond_atom_site_label_1
_geom_bond_atom_site_label_2
_geom_bond_distance
_geom_bond_site_symmetry_2
Ag1 N4 2.257(9) 1_554
Ag1 N6 2.278(6) .
Ag1 N2 2.327(7) .
Ag1 N8 2.499(10) 1_544
Ag2 N5 2.282(7) .
Ag2 N3 2.282(9) 1_566
Ag2 N1 2.328(7) .
Ag2 N7 2.473(9) 1_556
N1 C33 1.297(11) .
N1 N2 1.406(9) .
N2 C49 1.294(10) .
N3 C64 1.154(13) .
N3 Ag2 2.282(9) 1_544
N4 C46 1.100(12) .
N4 Ag1 2.257(9) 1_556
N5 C17 1.298(10) .
N5 N6 1.391(9) .
N6 C1 1.292(10) .
N7 C14 1.126(12) .
N7 Ag2 2.473(9) 1_554
N8 C30 1.120(13) .
N8 Ag1 2.499(10) 1_566
C1 O1 1.362(9) .
C1 C2 1.455(11) .
C2 C3 1.368(12) .
C2 C7 1.408(11) .
C3 C4 1.382(13) .
C3 H3 0.9300 .
C4 C5 1.403(13) .
C4 H4 0.9300 .
C5 C6 1.365(13) .
C5 H5 0.9300 .
C6 C7 1.363(12) .
C6 C8 1.440(12) .
C7 H7 0.9300 .
C8 C9 1.197(12) .
C9 C10 1.448(13) .
C10 C11 1.369(14) .
C10 C16 1.404(14) .
C11 C12 1.408(13) .
C11 H11 0.9300 .
C12 C13 1.410(14) .
C12 H12 0.9300 .
C13 C15 1.352(14) .
C13 C14 1.436(14) .
C15 C16 1.378(13) .
C15 H15 0.9300 .
C16 H16 0.9300 .
C17 O1 1.356(10) .
C17 C18 1.451(11) .
C18 C19 1.379(12) .
C18 C23 1.381(12) .
C19 C20 1.397(14) .
C19 H19 0.9300 .
C20 C21 1.377(16) .
C20 H20 0.9300 .
C21 C22 1.370(13) .
C21 H21 0.9300 .
C22 C23 1.392(11) .
C22 C24 1.451(14) .
C23 H23 0.9300 .
C24 C25 1.185(14) .
C25 C26 1.418(14) .
C26 C27 1.378(13) .
C26 C32 1.420(13) .
C27 C28 1.371(14) .
C27 H27 0.9300 .
C28 C29 1.388(13) .
C28 H28 0.9300 .
C29 C31 1.376(13) .
C29 C30 1.461(15) .
C31 C32 1.336(15) .
C31 H31 0.9300 .
C32 H32 0.9300 .
C33 O2 1.368(9) .
C33 C34 1.451(11) .
C34 C39 1.385(11) .
C34 C35 1.398(12) .
C35 C36 1.373(13) .
C35 H35 0.9300 .
C36 C37 1.380(14) .
C36 H36 0.9300 .
C37 C38 1.406(15) .
C37 H37 0.9300 .
C38 C39 1.373(12) .
C38 C40 1.430(12) .
C39 H39 0.9300 .
C40 C41 1.191(13) .
C41 C42 1.433(13) .
C42 C43 1.369(14) .
C42 C48 1.376(15) .
C43 C44 1.330(13) .
C43 H43 0.9300 .
C44 C45 1.382(15) .
C44 H44 0.9300 .
C45 C47 1.368(15) .
C45 C46 1.492(14) .
C47 C48 1.400(15) .
C47 H47 0.9300 .
C48 H48 0.9300 .
C49 O2 1.368(10) .
C49 C50 1.458(11) .
C50 C55 1.378(12) .
C50 C51 1.396(12) .
C51 C52 1.369(13) .
C51 H51 0.9300 .
C52 C53 1.365(15) .
C52 H52 0.9300 .
C53 C54 1.388(13) .
C53 H53 0.9300 .
C54 C55 1.396(11) .
C54 C56 1.422(12) .
C55 H55 0.9300 .
C56 C57 1.196(13) .
C57 C58 1.432(13) .
C58 C63 1.378(14) .
C58 C59 1.397(14) .
C59 C60 1.363(14) .
C59 H59 0.9300 .
C60 C61 1.339(14) .
C60 H60 0.9300 .
C61 C62 1.386(15) .
C61 C64 1.443(15) .
C62 C63 1.386(15) .
C62 H62 0.9300 .
C63 H63 0.9300 .
C65 C66 1.30(4) .
C65 C70 1.42(4) .
C65 H65 0.9300 .
C66 C67 1.36(4) .
C66 H66 0.9300 .
C67 C68 1.37(3) .
C67 H67 0.9300 .
C68 C69 1.24(2) .
C68 H68 0.9300 .
C69 C70 1.34(3) .
C69 H69 0.9300 .
C70 H70 0.9300 .
C71 C72 1.289(15) .
C71 C76 1.294(15) .
C71 H71 0.9300 .
C72 C73 1.286(14) .
C72 H72 0.9300 .
C73 C74 1.287(15) .
C73 H73 0.9300 .
C74 C75 1.285(15) .
C74 H74 0.9300 .
C75 C76 1.297(15) .
C75 H75 0.9300 .
C76 H76 0.9300 .
C77 O3 1.389(17) .
C77 C78 1.441(10) .
C77 H77A 0.9700 .
C77 H77B 0.9700 .
C78 C79 1.433(10) .
C78 H78A 0.9700 .
C78 H78B 0.9700 .
C79 C80 1.437(10) .
C79 H79A 0.9700 .
C79 H79B 0.9700 .
C80 O3 1.399(16) .
C80 H80A 0.9700 .
C80 H80B 0.9700 .
C81 O4 1.31(5) .
C81 C82 1.47(5) .
C81 H81A 0.9700 .
C81 H81B 0.9700 .
C82 C83 1.45(4) .
C82 H82A 0.9700 .
C82 H82B 0.9700 .
C83 C84 1.36(3) .
C83 H83A 0.9700 .
C83 H83B 0.9700 .
C84 O4 1.46(3) .
C84 H84A 0.9700 .
C84 H84B 0.9700 .
F1 Sb2 1.821(12) .
F2 Sb2 1.771(11) .
F3 Sb2 1.817(10) .
F4 Sb2 1.818(11) .
F5 Sb2 1.807(13) .
F6 Sb2 1.832(14) .
F7 Sb1 1.850(7) .
F8 Sb1 1.861(7) .
F9 Sb1 1.850(8) .
F10 Sb1 1.877(7) .
F11 Sb1 1.827(9) .
F12 Sb1 1.845(9) .

loop_
_geom_torsion_atom_site_label_1
_geom_torsion_atom_site_label_2
_geom_torsion_atom_site_label_3
_geom_torsion_atom_site_label_4
_geom_torsion
_geom_torsion_site_symmetry_1
N5 Ag2 N1 C33 156.2(6) .
N3 Ag2 N1 C33 11.6(7) 1_566
N7 Ag2 N1 C33 -84.5(7) 1_556
N5 Ag2 N1 N2 13.0(7) .
N3 Ag2 N1 N2 -131.6(6) 1_566
N7 Ag2 N1 N2 132.3(6) 1_556
C33 N1 N2 C49 -0.6(9) .
Ag2 N1 N2 C49 147.5(6) .
C33 N1 N2 Ag1 -147.2(6) .
Ag2 N1 N2 Ag1 0.8(8) .
N4 Ag1 N2 C49 -9.3(8) 1_554
N6 Ag1 N2 C49 -154.4(6) .
N8 Ag1 N2 C49 83.3(7) 1_544
N4 Ag1 N2 N1 130.1(6) 1_554
N6 Ag1 N2 N1 -15.0(6) .
N8 Ag1 N2 N1 -137.3(5) 1_544
N3 Ag2 N5 C17 -76.7(8) 1_566
N1 Ag2 N5 C17 142.5(7) .
N7 Ag2 N5 C17 21.4(7) 1_556
N3 Ag2 N5 N6 128.4(6) 1_566
N1 Ag2 N5 N6 -12.4(6) .
N7 Ag2 N5 N6 -133.4(5) 1_556
C17 N5 N6 C1 0.2(8) .
Ag2 N5 N6 C1 160.6(5) .
C17 N5 N6 Ag1 -162.0(5) .
Ag2 N5 N6 Ag1 -1.7(7) .
N4 Ag1 N6 C1 75.6(8) 1_554
N2 Ag1 N6 C1 -142.2(7) .
N8 Ag1 N6 C1 -21.1(8) 1_544
N4 Ag1 N6 N5 -126.3(6) 1_554
N2 Ag1 N6 N5 15.9(6) .
N8 Ag1 N6 N5 137.0(6) 1_544
N5 N6 C1 O1 -0.3(9) .
Ag1 N6 C1 O1 160.3(5) .
N5 N6 C1 C2 -177.1(8) .
Ag1 N6 C1 C2 -16.4(12) .
N6 C1 C2 C3 138.4(9) .
O1 C1 C2 C3 -38.1(12) .
N6 C1 C2 C7 -36.1(13) .
O1 C1 C2 C7 147.4(7) .
C7 C2 C3 C4 -2.0(14) .
C1 C2 C3 C4 -176.4(9) .
C2 C3 C4 C5 2.6(15) .
C3 C4 C5 C6 -0.9(15) .
C4 C5 C6 C7 -1.3(15) .
C4 C5 C6 C8 178.4(9) .
C5 C6 C7 C2 1.8(14) .
C8 C6 C7 C2 -177.8(8) .
C3 C2 C7 C6 -0.1(13) .
C1 C2 C7 C6 174.3(8) .
C7 C6 C8 C9 114(13) .
C5 C6 C8 C9 -65(13) .
C6 C8 C9 C10 -117(37) .
C8 C9 C10 C11 -25(40) .
C8 C9 C10 C16 154(39) .
C16 C10 C11 C12 0.6(16) .
C9 C10 C11 C12 179.7(9) .
C10 C11 C12 C13 1.0(15) .
C11 C12 C13 C15 -4.8(16) .
C11 C12 C13 C14 179.1(9) .
Ag2 N7 C14 C13 114(100) 1_554
C15 C13 C14 N7 5(100) .
C12 C13 C14 N7 -179(100) .
C12 C13 C15 C16 7.0(18) .
C14 C13 C15 C16 -177.0(11) .
C13 C15 C16 C10 -5.3(19) .
C11 C10 C16 C15 1.5(17) .
C9 C10 C16 C15 -177.6(11) .
N6 N5 C17 O1 -0.1(9) .
Ag2 N5 C17 O1 -157.5(5) .
N6 N5 C17 C18 178.0(8) .
Ag2 N5 C17 C18 20.6(12) .
N5 C17 C18 C19 -151.2(9) .
O1 C17 C18 C19 26.7(13) .
N5 C17 C18 C23 25.6(13) .
O1 C17 C18 C23 -156.5(8) .
C23 C18 C19 C20 -1.3(15) .
C17 C18 C19 C20 175.5(10) .
C18 C19 C20 C21 -2.3(18) .
C19 C20 C21 C22 4.5(18) .
C20 C21 C22 C23 -3.0(15) .
C20 C21 C22 C24 178.1(10) .
C19 C18 C23 C22 2.8(13) .
C17 C18 C23 C22 -174.1(8) .
C21 C22 C23 C18 -0.7(13) .
C24 C22 C23 C18 178.2(8) .
C21 C22 C24 C25 6(25) .
C23 C22 C24 C25 -173(25) .
C22 C24 C25 C26 59(39) .
C24 C25 C26 C27 148(23) .
C24 C25 C26 C32 -34(23) .
C25 C26 C27 C28 178.9(9) .
C32 C26 C27 C28 1.2(15) .
C26 C27 C28 C29 -0.8(15) .
C27 C28 C29 C31 1.1(14) .
C27 C28 C29 C30 -178.7(9) .
Ag1 N8 C30 C29 -91(81) 1_566
C31 C29 C30 N8 -25(81) .
C28 C29 C30 N8 155(81) .
C28 C29 C31 C32 -1.9(16) .
C30 C29 C31 C32 177.9(10) .
C29 C31 C32 C26 2.3(18) .
C27 C26 C32 C31 -2.0(16) .
C25 C26 C32 C31 -179.7(11) .
N2 N1 C33 O2 0.5(9) .
Ag2 N1 C33 O2 -147.9(5) .
N2 N1 C33 C34 179.2(8) .
Ag2 N1 C33 C34 30.8(12) .
N1 C33 C34 C39 28.7(13) .
O2 C33 C34 C39 -152.7(7) .
N1 C33 C34 C35 -145.9(9) .
O2 C33 C34 C35 32.7(12) .
C39 C34 C35 C36 2.9(14) .
C33 C34 C35 C36 177.4(9) .
C34 C35 C36 C37 -1.5(15) .
C35 C36 C37 C38 0.2(16) .
C36 C37 C38 C39 -0.3(15) .
C36 C37 C38 C40 -176.2(9) .
C37 C38 C39 C34 1.6(13) .
C40 C38 C39 C34 177.4(8) .
C35 C34 C39 C38 -2.9(13) .
C33 C34 C39 C38 -177.5(8) .
C39 C38 C40 C41 -77(43) .
C37 C38 C40 C41 99(43) .
C38 C40 C41 C42 5(100) .
C40 C41 C42 C43 120(100) .
C40 C41 C42 C48 -62(100) .
C48 C42 C43 C44 1.7(18) .
C41 C42 C43 C44 179.9(11) .
C42 C43 C44 C45 -2.3(18) .
C43 C44 C45 C47 -0.8(18) .
C43 C44 C45 C46 -175.7(11) .
Ag1 N4 C46 C45 21(21) 1_556
C47 C45 C46 N4 -154(17) .
C44 C45 C46 N4 21(18) .
C44 C45 C47 C48 4(2) .
C46 C45 C47 C48 179.2(12) .
C43 C42 C48 C47 1.9(19) .
C41 C42 C48 C47 -176.4(13) .
C45 C47 C48 C42 -5(2) .
N1 N2 C49 O2 0.4(9) .
Ag1 N2 C49 O2 143.0(6) .
N1 N2 C49 C50 -176.4(8) .
Ag1 N2 C49 C50 -33.8(12) .
N2 C49 C50 C55 -23.3(14) .
O2 C49 C50 C55 160.1(8) .
N2 C49 C50 C51 155.2(9) .
O2 C49 C50 C51 -21.4(12) .
C55 C50 C51 C52 1.8(14) .
C49 C50 C51 C52 -176.7(9) .
C50 C51 C52 C53 -0.7(17) .
C51 C52 C53 C54 -0.2(17) .
C52 C53 C54 C55 0.0(14) .
C52 C53 C54 C56 -178.7(10) .
C51 C50 C55 C54 -2.1(13) .
C49 C50 C55 C54 176.4(8) .
C53 C54 C55 C50 1.2(12) .
C56 C54 C55 C50 179.8(8) .
C53 C54 C56 C57 -53(26) .
C55 C54 C56 C57 128(26) .
C54 C56 C57 C58 -113(43) .
C56 C57 C58 C63 124(42) .
C56 C57 C58 C59 -55(43) .
C63 C58 C59 C60 -0.4(15) .
C57 C58 C59 C60 178.7(10) .
C58 C59 C60 C61 2.4(16) .
C59 C60 C61 C62 -2.5(17) .
C59 C60 C61 C64 178.3(10) .
C60 C61 C62 C63 0.6(19) .
C64 C61 C62 C63 179.7(12) .
C59 C58 C63 C62 -1.6(18) .
C57 C58 C63 C62 179.3(12) .
C61 C62 C63 C58 2(2) .
Ag2 N3 C64 C61 -18(19) 1_544
C60 C61 C64 N3 -30(17) .
C62 C61 C64 N3 151(16) .
C70 C65 C66 C67 5(5) .
C65 C66 C67 C68 -6(5) .
C66 C67 C68 C69 1(4) .
C67 C68 C69 C70 5(4) .
C68 C69 C70 C65 -6(4) .
C66 C65 C70 C69 1(4) .
C76 C71 C72 C73 -0.1(4) .
C71 C72 C73 C74 0.1(4) .
C72 C73 C74 C75 -0.4(9) .
C73 C74 C75 C76 0.5(11) .
C72 C71 C76 C75 0.2(8) .
C74 C75 C76 C71 -0.4(11) .
O3 C77 C78 C79 -11(4) .
C77 C78 C79 C80 12(4) .
C78 C79 C80 O3 -9(3) .
O4 C81 C82 C83 -30(4) .
C81 C82 C83 C84 11(4) .
C82 C83 C84 O4 11(4) .
N5 C17 O1 C1 -0.1(8) .
C18 C17 O1 C1 -178.3(7) .
N6 C1 O1 C17 0.3(8) .
C2 C1 O1 C17 177.3(7) .
N1 C33 O2 C49 -0.2(9) .
C34 C33 O2 C49 -179.1(7) .
N2 C49 O2 C33 -0.1(9) .
C50 C49 O2 C33 177.0(7) .
C78 C77 O3 C80 5(3) .
C79 C80 O3 C77 3(2) .
C82 C81 O4 C84 40(4) .
C83 C84 O4 C81 -34(5) .
